data_4326581
loop_
_publ_author_name
'Jibin Sun'
'Sarah E. Shaner'
'Marya K. Jones'
'Daniel C. O'Hanlon'
'Jeffrey S. Mugridge'
'Michael D. Hopkins'

_publ_section_title
;
 Correction to Synthesis, Structures, Bonding, and Redox Chemistry of
 Ditungsten Butadiyne Complexes with W\\tbC-C\\tbW Backbones
;
_journal_name_full 'Inorganic Chemistry'
_journal_page_first 10516
_journal_page_last 10516
_journal_paper_doi 10.1021/ic201710s
_journal_volume 50
_journal_year 2011
_chemical_formula_sum 'C26 H72 Cl2 O24 P8 W2'
_chemical_formula_weight 1455.20
_chemical_name_systematic
; 
 ? 
;
_space_group_IT_number 14
_symmetry_space_group_name_Hall '-P 2ybc'
_symmetry_space_group_name_H-M 'P 1 21/c 1'
_atom_sites_solution_hydrogens geom
_atom_sites_solution_primary direct
_atom_sites_solution_secondary difmap
_audit_creation_method SHELXL-97
_cell_angle_alpha 90.00
_cell_angle_beta 113.442(17)
_cell_angle_gamma 90.00
_cell_formula_units_Z 4
_cell_length_a 10.984(6)
_cell_length_b 19.242(10)
_cell_length_c 26.927(11)
_cell_measurement_reflns_used 1024
_cell_measurement_temperature 100(2)
_cell_measurement_theta_max 28.28
_cell_measurement_theta_min 1.34
_cell_volume 5221(5)
_computing_structure_refinement 'SHELXL-97 (Sheldrick, 1997)'
_computing_structure_solution 'SHELXS-97 (Sheldrick, 1990)'
_diffrn_ambient_temperature 100(2)
_diffrn_measured_fraction_theta_full 0.971
_diffrn_measured_fraction_theta_max 0.971
_diffrn_radiation_monochromator graphite
_diffrn_radiation_source 'fine-focus sealed tube'
_diffrn_radiation_type MoK\a
_diffrn_radiation_wavelength 0.71073
_diffrn_reflns_av_R_equivalents 0.0534
_diffrn_reflns_av_sigmaI/netI 0.0453
_diffrn_reflns_limit_h_max 14
_diffrn_reflns_limit_h_min -14
_diffrn_reflns_limit_k_max 25
_diffrn_reflns_limit_k_min -24
_diffrn_reflns_limit_l_max 34
_diffrn_reflns_limit_l_min -35
_diffrn_reflns_number 59057
_diffrn_reflns_theta_full 28.28
_diffrn_reflns_theta_max 28.28
_diffrn_reflns_theta_min 1.34
_exptl_absorpt_coefficient_mu 4.823
_exptl_absorpt_correction_T_max 1.0
_exptl_absorpt_correction_T_min 0.764
_exptl_absorpt_correction_type multi-scan
_exptl_absorpt_process_details
;
absorption corrections were made based on correspondance of
equivalent intensities using program SADABS (G. Sheldrick, Bruker 
Analytical X-ray Systems, Madison, WI)
;
_exptl_crystal_density_diffrn 1.851
_exptl_crystal_F_000 2888
_exptl_crystal_size_max 0.10
_exptl_crystal_size_mid 0.10
_exptl_crystal_size_min 0.05
_refine_diff_density_max 8.820
_refine_diff_density_min -7.931
_refine_diff_density_rms 0.447
_refine_ls_extinction_method none
_refine_ls_goodness_of_fit_ref 1.298
_refine_ls_hydrogen_treatment mixed
_refine_ls_matrix_type full
_refine_ls_number_parameters 609
_refine_ls_number_reflns 12596
_refine_ls_number_restraints 0
_refine_ls_restrained_S_all 1.298
_refine_ls_R_factor_all 0.1447
_refine_ls_R_factor_gt 0.1397
_refine_ls_shift/su_max 0.112
_refine_ls_shift/su_mean 0.006
_refine_ls_structure_factor_coef Fsqd
_refine_ls_weighting_details 'calc w=1/[\s^2^(Fo^2^)+(0.0299P)^2^+585.5900P] where P=(Fo^2^+2Fc^2^)/3'
_refine_ls_weighting_scheme calc
_refine_ls_wR_factor_gt 0.3020
_refine_ls_wR_factor_ref 0.3044
_reflns_number_gt 11966
_reflns_number_total 12596
_reflns_threshold_expression >2sigma(I)
_cod_data_source_file ic201710s_si_001_2.cif
_cod_data_source_block Cl(P(OMe)3)4WCCW(P(OMe)3)4Cl
_cod_original_cell_volume 5221(4)
_cod_database_code 4326581

loop_
_symmetry_equiv_pos_as_xyz
'x, y, z'
'-x, y+1/2, -z+1/2'
'-x, -y, -z'
'x, -y-1/2, z-1/2'

loop_
_atom_site_label
_atom_site_type_symbol
_atom_site_fract_x
_atom_site_fract_y
_atom_site_fract_z
_atom_site_U_iso_or_equiv
_atom_site_adp_type
_atom_site_occupancy
_atom_site_symmetry_multiplicity
_atom_site_calc_flag
_atom_site_refinement_flags
C1 C 0.304(3) 0.7569(18) 0.7008(13) 0.050(8) Uani 1 1 d .
H1A H 0.2556 0.7869 0.6698 0.075 Uiso 1 1 calc R
H1B H 0.3361 0.7846 0.7341 0.075 Uiso 1 1 calc R
H1C H 0.2454 0.7201 0.7034 0.075 Uiso 1 1 calc R
C2 C 0.232(3) 0.6254(16) 0.5653(10) 0.042(6) Uani 1 1 d .
H2A H 0.2519 0.6549 0.5398 0.064 Uiso 1 1 calc R
H2B H 0.1353 0.6225 0.5540 0.064 Uiso 1 1 calc R
H2C H 0.2678 0.5788 0.5656 0.064 Uiso 1 1 calc R
C3 C 0.228(2) 0.7947(17) 0.5752(12) 0.050(8) Uani 1 1 d .
H3A H 0.1710 0.7649 0.5862 0.075 Uiso 1 1 calc R
H3B H 0.1985 0.7934 0.5358 0.075 Uiso 1 1 calc R
H3C H 0.2241 0.8425 0.5869 0.075 Uiso 1 1 calc R
C4 C 0.513(3) 0.8343(14) 0.5334(11) 0.041(6) Uani 1 1 d .
H4A H 0.4543 0.8022 0.5419 0.062 Uiso 1 1 calc R
H4B H 0.4994 0.8284 0.4955 0.062 Uiso 1 1 calc R
H4C H 0.4912 0.8822 0.5394 0.062 Uiso 1 1 calc R
C5 C 0.667(3) 0.9118(15) 0.6551(11) 0.042(6) Uiso 1 1 d .
H5A H 0.7600 0.9146 0.6601 0.064 Uiso 1 1 calc R
H5B H 0.6543 0.9377 0.6841 0.064 Uiso 1 1 calc R
H5C H 0.6106 0.9320 0.6200 0.064 Uiso 1 1 calc R
C6 C 0.912(3) 0.846(2) 0.6241(14) 0.064(10) Uani 1 1 d .
H6A H 0.9092 0.8254 0.5903 0.096 Uiso 1 1 calc R
H6B H 1.0044 0.8514 0.6496 0.096 Uiso 1 1 calc R
H6C H 0.8684 0.8915 0.6164 0.096 Uiso 1 1 calc R
C7 C 0.836(3) 0.692(2) 0.5425(11) 0.054(8) Uani 1 1 d .
H7A H 0.8066 0.6534 0.5169 0.081 Uiso 1 1 calc R
H7B H 0.8954 0.7223 0.5333 0.081 Uiso 1 1 calc R
H7C H 0.7580 0.7191 0.5406 0.081 Uiso 1 1 calc R
C8 C 0.861(3) 0.5165(17) 0.5672(14) 0.055(8) Uani 1 1 d .
H8A H 0.8931 0.5468 0.5456 0.083 Uiso 1 1 calc R
H8B H 0.8109 0.4778 0.5448 0.083 Uiso 1 1 calc R
H8C H 0.9372 0.4983 0.5982 0.083 Uiso 1 1 calc R
C9 C 1.081(3) 0.588(2) 0.6798(12) 0.060(10) Uani 1 1 d .
H9A H 1.0843 0.5448 0.6607 0.090 Uiso 1 1 calc R
H9B H 1.1449 0.5845 0.7176 0.090 Uiso 1 1 calc R
H9C H 1.1049 0.6273 0.6624 0.090 Uiso 1 1 calc R
C10 C 0.685(3) 0.4240(15) 0.6921(16) 0.059(9) Uani 1 1 d .
H10A H 0.6556 0.4235 0.7220 0.088 Uiso 1 1 calc R
H10B H 0.7714 0.4006 0.7035 0.088 Uiso 1 1 calc R
H10C H 0.6201 0.3998 0.6608 0.088 Uiso 1 1 calc R
C11 C 0.393(3) 0.513(2) 0.6917(16) 0.069(11) Uani 1 1 d .
H11A H 0.3290 0.5513 0.6764 0.104 Uiso 1 1 calc R
H11B H 0.3894 0.4981 0.7259 0.104 Uiso 1 1 calc R
H11C H 0.3696 0.4744 0.6662 0.104 Uiso 1 1 calc R
C12 C 0.494(3) 0.4805(12) 0.5618(10) 0.041(7) Uani 1 1 d .
H12A H 0.4724 0.5170 0.5343 0.061 Uiso 1 1 calc R
H12B H 0.4396 0.4393 0.5462 0.061 Uiso 1 1 calc R
H12C H 0.5879 0.4683 0.5743 0.061 Uiso 1 1 calc R
C13 C 1.227(2) 0.7959(17) 0.9200(10) 0.041(7) Uani 1 1 d .
H13A H 1.1696 0.8357 0.9179 0.062 Uiso 1 1 calc R
H13B H 1.3197 0.8114 0.9335 0.062 Uiso 1 1 calc R
H13C H 1.2175 0.7609 0.9446 0.062 Uiso 1 1 calc R
C14 C 1.314(4) 0.617(3) 0.879(3) 0.12(2) Uani 1 1 d .
H14A H 1.3348 0.6470 0.8538 0.180 Uiso 1 1 calc R
H14B H 1.3116 0.5687 0.8681 0.180 Uiso 1 1 calc R
H14C H 1.3815 0.6236 0.9156 0.180 Uiso 1 1 calc R
C15 C 1.047(3) 0.7339(15) 0.7492(14) 0.051(8) Uani 1 1 d .
H15A H 0.9516 0.7330 0.7398 0.076 Uiso 1 1 calc R
H15B H 1.0650 0.7204 0.7176 0.076 Uiso 1 1 calc R
H15C H 1.0813 0.7810 0.7605 0.076 Uiso 1 1 calc R
C16 C 0.873(3) 0.8866(14) 0.9234(11) 0.039(6) Uani 1 1 d .
H16A H 0.7986 0.8548 0.9171 0.059 Uiso 1 1 calc R
H16B H 0.8415 0.9347 0.9210 0.059 Uiso 1 1 calc R
H16C H 0.9421 0.8783 0.9595 0.059 Uiso 1 1 calc R
C17 C 0.600(3) 0.8316(16) 0.7693(13) 0.052(8) Uani 1 1 d .
H17A H 0.5788 0.8524 0.7336 0.078 Uiso 1 1 calc R
H17B H 0.5259 0.8398 0.7803 0.078 Uiso 1 1 calc R
H17C H 0.6134 0.7815 0.7675 0.078 Uiso 1 1 calc R
C18 C 0.951(4) 0.9097(18) 0.7813(15) 0.066(10) Uani 1 1 d .
H18A H 0.8869 0.9439 0.7831 0.099 Uiso 1 1 calc R
H18B H 0.9439 0.9059 0.7440 0.099 Uiso 1 1 calc R
H18C H 1.0411 0.9245 0.8048 0.099 Uiso 1 1 calc R
C19 C 0.543(3) 0.7874(17) 0.9105(12) 0.045(7) Uani 1 1 d .
H19A H 0.4585 0.7780 0.8799 0.068 Uiso 1 1 calc R
H19B H 0.5485 0.8370 0.9195 0.068 Uiso 1 1 calc R
H19C H 0.5472 0.7601 0.9419 0.068 Uiso 1 1 calc R
C20 C 0.732(3) 0.6202(19) 0.9618(11) 0.053(8) Uani 1 1 d .
H20A H 0.7996 0.5881 0.9603 0.079 Uiso 1 1 calc R
H20B H 0.6822 0.5980 0.9807 0.079 Uiso 1 1 calc R
H20C H 0.7750 0.6624 0.9814 0.079 Uiso 1 1 calc R
C21 C 0.493(2) 0.6335(16) 0.7946(11) 0.042(7) Uani 1 1 d .
H21A H 0.5202 0.6359 0.7641 0.063 Uiso 1 1 calc R
H21B H 0.3964 0.6279 0.7808 0.063 Uiso 1 1 calc R
H21C H 0.5361 0.5938 0.8176 0.063 Uiso 1 1 calc R
C22 C 1.087(3) 0.5435(15) 0.9556(12) 0.049(7) Uani 1 1 d .
H22A H 1.1293 0.5726 0.9373 0.073 Uiso 1 1 calc R
H22B H 1.1268 0.4971 0.9618 0.073 Uiso 1 1 calc R
H22C H 1.0988 0.5645 0.9904 0.073 Uiso 1 1 calc R
C23 C 0.720(5) 0.4632(18) 0.8487(17) 0.084(14) Uani 1 1 d .
H23A H 0.7797 0.4349 0.8379 0.126 Uiso 1 1 calc R
H23B H 0.6278 0.4523 0.8254 0.126 Uiso 1 1 calc R
H23C H 0.7359 0.4531 0.8865 0.126 Uiso 1 1 calc R
C24 C 0.965(3) 0.5361(14) 0.7860(12) 0.047(7) Uani 1 1 d .
H24A H 0.9268 0.4957 0.7630 0.070 Uiso 1 1 calc R
H24B H 1.0551 0.5443 0.7881 0.070 Uiso 1 1 calc R
H24C H 0.9100 0.5771 0.7705 0.070 Uiso 1 1 calc R
C25 C 0.720(2) 0.6762(10) 0.7174(8) 0.021(4) Uani 1 1 d .
C26 C 0.7770(17) 0.6824(9) 0.7729(7) 0.014(3) Uiso 1 1 d .
Cl1 Cl 0.5149(6) 0.6564(3) 0.5396(2) 0.0299(11) Uani 1 1 d .
Cl2 Cl 0.9804(6) 0.7171(3) 0.9494(2) 0.0326(12) Uani 1 1 d .
O1 O 0.4139(18) 0.7266(10) 0.6938(8) 0.042(4) Uani 1 1 d .
O2 O 0.2893(17) 0.6544(10) 0.6177(8) 0.042(4) Uani 1 1 d .
O3 O 0.3617(18) 0.7703(10) 0.5997(8) 0.042(4) Uani 1 1 d .
O4 O 0.6475(18) 0.8198(10) 0.5676(7) 0.040(4) Uani 1 1 d .
O5 O 0.633(2) 0.8451(10) 0.6567(7) 0.043(5) Uani 1 1 d .
O6 O 0.8441(17) 0.8014(10) 0.6473(9) 0.044(5) Uani 1 1 d .
O7 O 0.9070(18) 0.6645(9) 0.5990(8) 0.037(4) Uani 1 1 d .
O8 O 0.778(2) 0.5553(11) 0.5861(8) 0.046(5) Uani 1 1 d .
O9 O 0.9483(15) 0.5976(10) 0.6779(7) 0.034(4) Uani 1 1 d .
O10 O 0.6983(19) 0.4952(10) 0.6776(8) 0.042(4) Uani 1 1 d .
O11 O 0.520(2) 0.5366(12) 0.7011(8) 0.050(5) Uani 1 1 d .
O12 O 0.4663(16) 0.5053(10) 0.6073(7) 0.037(4) Uani 1 1 d .
O13 O 1.189(3) 0.7649(13) 0.8650(14) 0.086(9) Uani 1 1 d .
O14 O 1.1821(19) 0.6373(11) 0.8778(10) 0.053(5) Uani 1 1 d .
O15 O 1.108(2) 0.6894(18) 0.7899(10) 0.078(8) Uani 1 1 d .
O16 O 0.927(2) 0.8748(13) 0.8823(12) 0.068(7) Uani 1 1 d .
O17 O 0.719(3) 0.8631(12) 0.8084(12) 0.069(7) Uani 1 1 d .
O18 O 0.925(2) 0.8454(10) 0.7986(8) 0.053(6) Uani 1 1 d .
O19 O 0.6527(16) 0.7682(9) 0.8959(7) 0.036(4) Uani 1 1 d .
O20 O 0.640(3) 0.6387(13) 0.9063(11) 0.067(7) Uani 1 1 d .
O21 O 0.528(3) 0.6915(12) 0.8232(12) 0.069(7) Uani 1 1 d .
O22 O 0.949(2) 0.5379(12) 0.9228(9) 0.058(6) Uani 1 1 d .
O23 O 0.7450(18) 0.5353(8) 0.8435(8) 0.036(4) Uani 1 1 d .
O24 O 0.970(2) 0.5236(12) 0.8389(9) 0.056(6) Uani 1 1 d .
P1 P 0.4180(6) 0.7056(3) 0.6377(2) 0.0248(11) Uani 1 1 d .
P2 P 0.6888(6) 0.7864(3) 0.6277(3) 0.0295(12) Uani 1 1 d .
P3 P 0.8236(6) 0.6206(3) 0.6253(2) 0.0272(12) Uani 1 1 d .
P4 P 0.5780(6) 0.5479(3) 0.6552(2) 0.0267(12) Uani 1 1 d .
P5 P 1.0918(7) 0.6998(4) 0.8475(3) 0.0214(15) Uani 0.71 1 d P
P6 P 0.8561(7) 0.8214(4) 0.8348(3) 0.0211(14) Uani 0.71 1 d P
P7 P 0.6691(7) 0.6966(4) 0.8693(3) 0.0211(14) Uani 0.71 1 d P
P8 P 0.8851(8) 0.5705(4) 0.8631(3) 0.0223(15) Uani 0.71 1 d P
P24 P 0.707(3) 0.7838(11) 0.8557(10) 0.035(5) Uani 0.29 1 d P
P25 P 1.000(2) 0.7893(13) 0.8368(11) 0.039(5) Uani 0.29 1 d P
P26 P 1.045(2) 0.6109(15) 0.8674(11) 0.043(6) Uani 0.29 1 d P
P27 P 0.730(2) 0.6062(12) 0.8695(9) 0.032(5) Uani 0.29 1 d P
W1 W 0.63547(8) 0.66704(4) 0.64263(3) 0.0193(2) Uani 1 1 d .
W2 W 0.86567(8) 0.69603(4) 0.84821(3) 0.0188(2) Uani 1 1 d .

loop_
_atom_site_aniso_label
_atom_site_aniso_U_11
_atom_site_aniso_U_22
_atom_site_aniso_U_33
_atom_site_aniso_U_23
_atom_site_aniso_U_13
_atom_site_aniso_U_12
C1 0.036(14) 0.07(2) 0.064(19) -0.013(16) 0.035(14) -0.005(14)
C2 0.040(15) 0.050(17) 0.033(13) 0.000(12) 0.009(11) -0.002(13)
C3 0.012(11) 0.057(18) 0.058(17) 0.008(14) -0.010(11) 0.019(11)
C4 0.034(13) 0.031(13) 0.046(15) 0.015(11) 0.004(11) 0.006(11)
C6 0.034(16) 0.09(3) 0.07(2) 0.004(19) 0.025(15) -0.029(17)
C7 0.031(14) 0.10(3) 0.031(13) 0.014(15) 0.010(11) 0.002(15)
C8 0.060(19) 0.047(18) 0.07(2) -0.016(15) 0.041(17) 0.020(15)
C9 0.028(14) 0.11(3) 0.042(16) 0.000(18) 0.015(12) 0.007(16)
C10 0.06(2) 0.025(14) 0.11(3) -0.002(16) 0.05(2) -0.006(13)
C11 0.041(18) 0.10(3) 0.07(2) -0.01(2) 0.027(17) -0.026(19)
C12 0.08(2) 0.015(10) 0.036(13) -0.009(9) 0.036(14) -0.013(12)
C13 0.022(11) 0.07(2) 0.036(13) -0.013(13) 0.016(10) -0.013(12)
C14 0.05(2) 0.09(4) 0.23(7) -0.06(4) 0.07(3) 0.00(2)
C15 0.07(2) 0.035(15) 0.07(2) -0.016(14) 0.051(18) -0.011(14)
C16 0.045(15) 0.032(13) 0.047(15) -0.013(11) 0.024(12) -0.015(11)
C17 0.032(14) 0.048(17) 0.061(18) -0.003(15) 0.002(13) 0.021(13)
C18 0.09(3) 0.047(19) 0.07(2) 0.010(17) 0.04(2) -0.012(19)
C19 0.027(13) 0.064(19) 0.051(16) -0.016(14) 0.023(12) 0.004(12)
C20 0.048(17) 0.07(2) 0.036(14) 0.026(15) 0.017(13) 0.023(16)
C21 0.024(12) 0.054(17) 0.043(14) 0.020(13) 0.009(11) -0.002(11)
C22 0.047(16) 0.034(15) 0.042(15) 0.002(12) -0.006(12) 0.006(12)
C23 0.14(4) 0.038(19) 0.08(3) -0.017(18) 0.05(3) -0.04(2)
C24 0.059(18) 0.027(13) 0.058(17) -0.001(12) 0.026(15) 0.019(13)
C25 0.028(10) 0.010(8) 0.025(10) -0.002(7) 0.011(8) 0.006(7)
Cl1 0.035(3) 0.030(3) 0.021(2) 0.002(2) 0.007(2) 0.002(2)
Cl2 0.038(3) 0.033(3) 0.021(2) -0.002(2) 0.006(2) 0.000(2)
O1 0.028(9) 0.046(11) 0.053(11) 0.001(9) 0.016(8) 0.000(8)
O2 0.029(9) 0.045(11) 0.048(11) -0.013(9) 0.011(8) -0.019(8)
O3 0.027(9) 0.040(10) 0.051(11) 0.008(9) 0.007(8) 0.018(8)
O4 0.035(9) 0.045(11) 0.038(9) 0.020(8) 0.013(8) 0.011(8)
O5 0.067(13) 0.037(10) 0.038(10) -0.007(8) 0.033(10) 0.002(9)
O6 0.020(8) 0.042(11) 0.065(13) 0.010(10) 0.010(8) 0.005(8)
O7 0.038(10) 0.030(9) 0.052(11) 0.002(8) 0.027(9) 0.001(8)
O8 0.057(12) 0.044(11) 0.051(11) -0.001(9) 0.036(10) 0.010(10)
O9 0.020(8) 0.053(11) 0.032(8) 0.014(8) 0.014(7) 0.008(7)
O10 0.044(11) 0.040(11) 0.039(10) 0.011(8) 0.013(8) 0.005(9)
O11 0.046(12) 0.067(14) 0.044(11) -0.017(10) 0.025(9) -0.025(10)
O12 0.024(8) 0.051(11) 0.035(9) -0.021(8) 0.011(7) -0.018(8)
O13 0.080(19) 0.045(14) 0.15(3) -0.017(16) 0.07(2) -0.017(13)
O14 0.033(10) 0.040(11) 0.082(16) 0.012(11) 0.018(10) 0.011(9)
O15 0.032(11) 0.13(3) 0.057(14) 0.003(16) 0.002(10) 0.022(14)
O16 0.054(14) 0.051(14) 0.10(2) 0.009(14) 0.038(14) -0.005(11)
O17 0.065(16) 0.044(13) 0.10(2) -0.006(13) 0.034(15) 0.019(12)
O18 0.069(14) 0.036(11) 0.041(10) 0.011(8) 0.008(10) -0.025(10)
O19 0.023(8) 0.036(10) 0.051(10) -0.008(8) 0.018(8) 0.012(7)
O20 0.073(16) 0.061(15) 0.089(18) -0.006(13) 0.055(15) -0.019(13)
O21 0.078(17) 0.036(12) 0.11(2) 0.003(13) 0.060(17) 0.017(12)
O22 0.062(14) 0.045(12) 0.062(14) 0.011(11) 0.019(12) 0.009(11)
O23 0.039(10) 0.014(7) 0.061(12) 0.004(7) 0.027(9) -0.003(7)
O24 0.072(15) 0.053(13) 0.047(12) 0.007(10) 0.028(11) 0.023(12)
P1 0.020(3) 0.024(3) 0.030(3) -0.003(2) 0.009(2) -0.001(2)
P2 0.027(3) 0.028(3) 0.033(3) 0.003(2) 0.013(2) -0.002(2)
P3 0.024(3) 0.030(3) 0.029(3) 0.002(2) 0.012(2) 0.005(2)
P4 0.018(3) 0.026(3) 0.035(3) -0.004(2) 0.009(2) -0.003(2)
P5 0.009(3) 0.013(3) 0.037(4) 0.002(3) 0.004(3) 0.001(3)
P6 0.020(3) 0.013(3) 0.029(4) -0.001(3) 0.009(3) -0.001(3)
P7 0.014(3) 0.027(4) 0.024(3) -0.001(3) 0.009(3) 0.002(3)
P8 0.024(4) 0.020(4) 0.022(3) 0.002(3) 0.008(3) 0.006(3)
P24 0.047(13) 0.021(10) 0.045(12) 0.005(9) 0.026(11) 0.015(9)
P25 0.021(10) 0.034(12) 0.050(14) -0.008(10) 0.001(9) -0.001(9)
P26 0.030(11) 0.054(16) 0.043(13) 0.011(11) 0.013(10) 0.005(11)
P27 0.021(9) 0.034(12) 0.032(10) 0.001(9) 0.000(8) -0.002(8)
W1 0.0212(4) 0.0226(4) 0.0145(3) 0.0008(3) 0.0074(3) 0.0007(3)
W2 0.0195(4) 0.0198(4) 0.0167(4) -0.0020(3) 0.0066(3) 0.0014(3)

loop_
_atom_type_symbol
_atom_type_description
_atom_type_scat_dispersion_real
_atom_type_scat_dispersion_imag
_atom_type_scat_source
C C 0.0033 0.0016 'International Tables Vol C Tables 4.2.6.8 and 6.1.1.4'
Cl Cl 0.1484 0.1585 'International Tables Vol C Tables 4.2.6.8 and 6.1.1.4'
O O 0.0106 0.0060 'International Tables Vol C Tables 4.2.6.8 and 6.1.1.4'
P P 0.1023 0.0942 'International Tables Vol C Tables 4.2.6.8 and 6.1.1.4'
W W -0.8490 6.8722 'International Tables Vol C Tables 4.2.6.8 and 6.1.1.4'
H H 0.0000 0.0000 'International Tables Vol C Tables 4.2.6.8 and 6.1.1.4'

loop_
_geom_angle_atom_site_label_1
_geom_angle_atom_site_label_2
_geom_angle_atom_site_label_3
_geom_angle
C26 C25 W1 177.5(17)
C25 C26 W2 175.3(16)
C1 O1 P1 125.6(19)
C2 O2 P1 123.7(18)
C3 O3 P1 129(2)
C4 O4 P2 121.6(17)
C5 O5 P2 119.3(18)
C6 O6 P2 130(2)
C7 O7 P3 118.3(17)
C8 O8 P3 125(2)
C9 O9 P3 124.3(17)
C10 O10 P4 123.5(19)
C11 O11 P4 125(2)
C12 O12 P4 119.8(16)
C13 O13 P5 120(2)
C14 O14 P5 128(3)
C15 O15 P5 119(2)
C16 O16 P6 119.2(18)
C17 O17 P6 122.3(19)
C18 O18 P6 135(2)
C19 O19 P7 126.3(18)
C20 O20 P7 125(2)
C21 O21 P7 119.0(19)
C22 O22 P8 122(2)
C23 O23 P8 126(2)
C24 O24 P8 120.8(18)
O3 P1 O1 105.3(11)
O3 P1 O2 101.4(11)
O1 P1 O2 96.9(10)
O3 P1 W1 113.4(8)
O1 P1 W1 115.0(7)
O2 P1 W1 122.3(8)
O6 P2 O5 105.8(11)
O6 P2 O4 95.4(10)
O5 P2 O4 101.1(10)
O6 P2 W1 114.2(8)
O5 P2 W1 114.5(7)
O4 P2 W1 122.9(8)
O8 P3 O9 107.7(11)
O8 P3 O7 102.0(10)
O9 P3 O7 95.7(10)
O8 P3 W1 110.3(8)
O9 P3 W1 114.9(7)
O7 P3 W1 124.3(7)
O10 P4 O12 103.5(11)
O10 P4 O11 98.5(11)
O12 P4 O11 97.9(10)
O10 P4 W1 115.6(8)
O12 P4 W1 121.6(8)
O11 P4 W1 115.8(8)
O14 P5 O13 103.9(15)
O14 P5 O15 96.6(14)
O13 P5 O15 93.7(17)
O14 P5 W2 113.6(9)
O13 P5 W2 124.8(11)
O15 P5 W2 119.2(9)
O18 P6 O16 96.2(12)
O18 P6 O17 100.5(14)
O16 P6 O17 96.3(14)
O18 P6 W2 113.0(9)
O16 P6 W2 123.1(10)
O17 P6 W2 122.7(10)
O21 P7 O19 99.1(11)
O21 P7 O20 94.0(14)
O19 P7 O20 103.6(12)
O21 P7 W2 120.4(10)
O19 P7 W2 112.1(7)
O20 P7 W2 123.5(10)
O23 P8 O22 98.5(12)
O23 P8 O24 105.7(12)
O22 P8 O24 95.4(12)
O23 P8 W2 111.2(7)
O22 P8 W2 121.7(9)
O24 P8 W2 120.9(9)
C25 W1 P4 89.0(6)
C25 W1 P2 92.3(6)
P4 W1 P2 178.6(2)
C25 W1 P1 94.9(6)
P4 W1 P1 89.5(2)
P2 W1 P1 90.0(2)
C25 W1 P3 98.4(6)
P4 W1 P3 88.2(2)
P2 W1 P3 92.1(2)
P1 W1 P3 166.5(2)
C25 W1 Cl1 178.6(6)
P4 W1 Cl1 91.4(2)
P2 W1 Cl1 87.2(2)
P1 W1 Cl1 83.83(19)
P3 W1 Cl1 82.9(2)
C26 W2 P6 90.3(6)
C26 W2 P7 97.2(6)
P6 W2 P7 92.3(3)
C26 W2 P8 90.7(6)
P6 W2 P8 177.7(3)
P7 W2 P8 89.7(3)
C26 W2 P5 94.9(6)
P6 W2 P5 87.4(2)
P7 W2 P5 167.9(3)
P8 W2 P5 90.4(3)
C26 W2 Cl2 178.4(6)
P6 W2 Cl2 88.5(2)
P7 W2 Cl2 81.8(2)
P8 W2 Cl2 90.5(2)
P5 W2 Cl2 86.2(2)

loop_
_geom_bond_atom_site_label_1
_geom_bond_atom_site_label_2
_geom_bond_distance
C1 O1 1.42(3)
C2 O2 1.41(3)
C3 O3 1.42(3)
C4 O4 1.43(3)
C5 O5 1.34(3)
C6 O6 1.43(3)
C7 O7 1.50(3)
C8 O8 1.42(3)
C9 O9 1.46(3)
C10 O10 1.45(3)
C11 O11 1.39(3)
C12 O12 1.45(3)
C13 O13 1.49(4)
C14 O14 1.48(4)
C15 O15 1.34(4)
C16 O16 1.47(4)
C17 O17 1.45(4)
C18 O18 1.39(3)
C19 O19 1.46(3)
C20 O20 1.48(4)
C21 O21 1.32(4)
C22 O22 1.42(4)
C23 O23 1.43(3)
C24 O24 1.43(3)
C25 C26 1.38(3)
C25 W1 1.86(2)
C26 W2 1.887(17)
Cl1 W1 2.562(5)
Cl2 W2 2.538(5)
O1 P1 1.58(2)
O2 P1 1.628(17)
O3 P1 1.573(19)
O4 P2 1.631(18)
O5 P2 1.624(18)
O6 P2 1.599(18)
O7 P3 1.604(18)
O8 P3 1.59(2)
O9 P3 1.592(17)
O10 P4 1.58(2)
O11 P4 1.617(19)
O12 P4 1.607(16)
O13 P5 1.59(3)
O14 P5 1.57(2)
O15 P5 1.64(3)
O16 P6 1.58(3)
O17 P6 1.60(2)
O18 P6 1.53(2)
O19 P7 1.596(18)
O20 P7 1.61(2)
O21 P7 1.56(3)
O22 P8 1.60(2)
O23 P8 1.568(19)
O24 P8 1.61(2)
P1 W1 2.453(6)
P2 W1 2.442(6)
P3 W1 2.461(6)
P4 W1 2.437(6)
P5 W2 2.492(7)
P6 W2 2.435(7)
P7 W2 2.442(7)
P8 W2 2.445(8)

loop_
_geom_torsion_atom_site_label_1
_geom_torsion_atom_site_label_2
_geom_torsion_atom_site_label_3
_geom_torsion_atom_site_label_4
_geom_torsion
C3 O3 P1 O1 -73(3)
C3 O3 P1 O2 28(3)
C3 O3 P1 W1 161(2)
C1 O1 P1 O3 48(2)
C1 O1 P1 O2 -56(2)
C1 O1 P1 W1 173(2)
C2 O2 P1 O3 65(2)
C2 O2 P1 O1 172(2)
C2 O2 P1 W1 -63(2)
C6 O6 P2 O5 -88(3)
C6 O6 P2 O4 15(3)
C6 O6 P2 W1 145(3)
C5 O5 P2 O6 47(2)
C5 O5 P2 O4 -52(2)
C5 O5 P2 W1 174.1(18)
C4 O4 P2 O6 -167(2)
C4 O4 P2 O5 -60(2)
C4 O4 P2 W1 69(2)
C8 O8 P3 O9 -55(3)
C8 O8 P3 O7 45(3)
C8 O8 P3 W1 179(2)
C9 O9 P3 O8 75(3)
C9 O9 P3 O7 -30(3)
C9 O9 P3 W1 -162(2)
C7 O7 P3 O8 63(2)
C7 O7 P3 O9 173(2)
C7 O7 P3 W1 -62(2)
C10 O10 P4 O12 -50(3)
C10 O10 P4 O11 50(3)
C10 O10 P4 W1 174(2)
C12 O12 P4 O10 -59(2)
C12 O12 P4 O11 -160(2)
C12 O12 P4 W1 73(2)
C11 O11 P4 O10 -120(3)
C11 O11 P4 O12 -15(3)
C11 O11 P4 W1 116(3)
C14 O14 P5 O13 -51(4)
C14 O14 P5 O15 45(4)
C14 O14 P5 W2 171(3)
C13 O13 P5 O14 -76(3)
C13 O13 P5 O15 -174(3)
C13 O13 P5 W2 56(3)
C15 O15 P5 O14 -179(3)
C15 O15 P5 O13 -74(3)
C15 O15 P5 W2 59(3)
C18 O18 P6 O16 -47(3)
C18 O18 P6 O17 51(3)
C18 O18 P6 W2 -177(3)
C16 O16 P6 O18 165(2)
C16 O16 P6 O17 63(2)
C16 O16 P6 W2 -73(2)
C17 O17 P6 O18 97(3)
C17 O17 P6 O16 -165(3)
C17 O17 P6 W2 -29(3)
C21 O21 P7 O19 -172(2)
C21 O21 P7 O20 -67(2)
C21 O21 P7 W2 66(3)
C19 O19 P7 O21 48(2)
C19 O19 P7 O20 -48(2)
C19 O19 P7 W2 176.3(19)
C20 O20 P7 O21 -174(3)
C20 O20 P7 O19 -73(3)
C20 O20 P7 W2 55(3)
C23 O23 P8 O22 -48(3)
C23 O23 P8 O24 50(3)
C23 O23 P8 W2 -177(2)
C22 O22 P8 O23 169(2)
C22 O22 P8 O24 62(2)
C22 O22 P8 W2 -70(2)
C24 O24 P8 O23 87(3)
C24 O24 P8 O22 -173(2)
C24 O24 P8 W2 -40(3)
O10 P4 W1 C25 -68.9(10)
O12 P4 W1 C25 164.2(10)
O11 P4 W1 C25 45.6(11)
O10 P4 W1 P1 -163.8(8)
O12 P4 W1 P1 69.3(8)
O11 P4 W1 P1 -49.3(9)
O10 P4 W1 P3 29.5(8)
O12 P4 W1 P3 -97.4(8)
O11 P4 W1 P3 144.0(9)
O10 P4 W1 Cl1 112.4(8)
O12 P4 W1 Cl1 -14.5(8)
O11 P4 W1 Cl1 -133.1(9)
O6 P2 W1 C25 64.2(11)
O5 P2 W1 C25 -58.0(11)
O4 P2 W1 C25 178.7(10)
O6 P2 W1 P1 159.1(9)
O5 P2 W1 P1 36.9(9)
O4 P2 W1 P1 -86.4(8)
O6 P2 W1 P3 -34.2(9)
O5 P2 W1 P3 -156.5(9)
O4 P2 W1 P3 80.3(8)
O6 P2 W1 Cl1 -117.1(9)
O5 P2 W1 Cl1 120.7(9)
O4 P2 W1 Cl1 -2.6(8)
O3 P1 W1 C25 122.6(10)
O1 P1 W1 C25 1.3(11)
O2 P1 W1 C25 -115.5(11)
O3 P1 W1 P4 -148.4(9)
O1 P1 W1 P4 90.3(9)
O2 P1 W1 P4 -26.5(9)
O3 P1 W1 P2 30.3(9)
O1 P1 W1 P2 -91.0(9)
O2 P1 W1 P2 152.2(9)
O3 P1 W1 P3 -68.4(13)
O1 P1 W1 P3 170.3(11)
O2 P1 W1 P3 53.5(13)
O3 P1 W1 Cl1 -57.0(9)
O1 P1 W1 Cl1 -178.2(9)
O2 P1 W1 Cl1 65.0(9)
O8 P3 W1 C25 133.0(10)
O9 P3 W1 C25 11.0(10)
O7 P3 W1 C25 -105.7(11)
O8 P3 W1 P4 44.2(8)
O9 P3 W1 P4 -77.7(8)
O7 P3 W1 P4 165.6(9)
O8 P3 W1 P2 -134.4(8)
O9 P3 W1 P2 103.7(8)
O7 P3 W1 P2 -13.0(9)
O8 P3 W1 P1 -35.9(13)
O9 P3 W1 P1 -157.9(10)
O7 P3 W1 P1 85.4(13)
O8 P3 W1 Cl1 -47.4(8)
O9 P3 W1 Cl1 -169.4(8)
O7 P3 W1 Cl1 73.9(9)
O18 P6 W2 C26 -59.1(11)
O16 P6 W2 C26 -173.7(12)
O17 P6 W2 C26 61.4(14)
O18 P6 W2 P7 -156.3(9)
O16 P6 W2 P7 89.1(11)
O17 P6 W2 P7 -35.8(13)
O18 P6 W2 P5 35.8(9)
O16 P6 W2 P5 -78.8(11)
O17 P6 W2 P5 156.2(13)
O18 P6 W2 Cl2 122.0(9)
O16 P6 W2 Cl2 7.4(11)
O17 P6 W2 Cl2 -117.5(13)
O21 P7 W2 C26 -3.7(12)
O19 P7 W2 C26 -119.5(10)
O20 P7 W2 C26 115.5(13)
O21 P7 W2 P6 86.9(11)
O19 P7 W2 P6 -28.9(8)
O20 P7 W2 P6 -153.9(12)
O21 P7 W2 P8 -94.4(11)
O19 P7 W2 P8 149.8(8)
O20 P7 W2 P8 24.8(12)
O21 P7 W2 P5 175.2(13)
O19 P7 W2 P5 59.3(16)
O20 P7 W2 P5 -65.7(18)
O21 P7 W2 Cl2 175.1(11)
O19 P7 W2 Cl2 59.2(8)
O20 P7 W2 Cl2 -65.8(12)
O23 P8 W2 C26 -61.5(10)
O22 P8 W2 C26 -176.7(12)
O24 P8 W2 C26 63.3(12)
O23 P8 W2 P7 35.7(8)
O22 P8 W2 P7 -79.5(11)
O24 P8 W2 P7 160.5(11)
O23 P8 W2 P5 -156.4(8)
O22 P8 W2 P5 88.4(11)
O24 P8 W2 P5 -31.6(11)
O23 P8 W2 Cl2 117.4(8)
O22 P8 W2 Cl2 2.2(11)
O24 P8 W2 Cl2 -117.7(11)
O14 P5 W2 C26 -113.8(12)
O13 P5 W2 C26 117.6(17)
O15 P5 W2 C26 -1.1(15)
O14 P5 W2 P6 156.1(11)
O13 P5 W2 P6 27.5(17)
O15 P5 W2 P6 -91.1(14)
O14 P5 W2 P7 67.4(17)
O13 P5 W2 P7 -61(2)
O15 P5 W2 P7 -179.9(17)
O14 P5 W2 P8 -23.0(11)
O13 P5 W2 P8 -151.6(17)
O15 P5 W2 P8 89.7(14)
O14 P5 W2 Cl2 67.4(11)
O13 P5 W2 Cl2 -61.1(16)
O15 P5 W2 Cl2 -179.8(14)
